data_2221847
loop_
_publ_author_name
'Ketuly, Kamal Aziz'
'A. Hadi, A. Hamid'
'Ng, Seik Weng'

_publ_section_title
;
 (20<i>R</i>)-24-Bromo-5\b-cholane
;
_journal_coeditor_code TK2433
_journal_issue 5
_journal_name_full 'Acta Crystallographica Section E'
_journal_page_first o1124
_journal_paper_doi 10.1107/S1600536809014585
_journal_volume 65
_journal_year 2009
_chemical_formula_iupac 'C24 H41 Br'
_chemical_formula_moiety 'C24 H41 Br'
_chemical_formula_sum 'C24 H41 Br'
_chemical_formula_weight 409.48
_chemical_name_systematic
;
(20<i>R</i>)-24-Bromo-5\b-cholane
;
_space_group_IT_number 19
_symmetry_cell_setting orthorhombic
_symmetry_space_group_name_Hall 'P 2ac 2ab'
_symmetry_space_group_name_H-M 'P 21 21 21'
_atom_sites_solution_hydrogens geom
_atom_sites_solution_primary direct
_atom_sites_solution_secondary difmap
_audit_creation_method SHELXL-97
_cell_angle_alpha 90
_cell_angle_beta 90
_cell_angle_gamma 90
_cell_formula_units_Z 4
_cell_length_a 7.4797(2)
_cell_length_b 9.9094(3)
_cell_length_c 29.3371(8)
_cell_measurement_reflns_used 3210
_cell_measurement_temperature 100(2)
_cell_measurement_theta_max 24.5
_cell_measurement_theta_min 2.8
_cell_volume 2174.45(11)
_computing_cell_refinement 'SAINT (Bruker, 2008)'
_computing_data_collection 'APEX2 (Bruker, 2008)'
_computing_data_reduction 'SAINT (Bruker, 2008)'
_computing_molecular_graphics 'X-SEED (Barbour, 2001)'
_computing_publication_material 'publCIF (Westrip, 2009)'
_computing_structure_refinement 'SHELXL97 (Sheldrick, 2008)'
_computing_structure_solution 'SHELXS97 (Sheldrick, 2008)'
_diffrn_ambient_temperature 100(2)
_diffrn_measured_fraction_theta_full 0.999
_diffrn_measured_fraction_theta_max 0.999
_diffrn_measurement_device_type 'Bruker SMART APEX'
_diffrn_measurement_method \w
_diffrn_radiation_monochromator graphite
_diffrn_radiation_source 'fine-focus sealed tube'
_diffrn_radiation_type MoK\a
_diffrn_radiation_wavelength 0.71073
_diffrn_reflns_av_R_equivalents 0.048
_diffrn_reflns_av_sigmaI/netI 0.056
_diffrn_reflns_limit_h_max 9
_diffrn_reflns_limit_h_min -9
_diffrn_reflns_limit_k_max 12
_diffrn_reflns_limit_k_min -12
_diffrn_reflns_limit_l_max 38
_diffrn_reflns_limit_l_min -37
_diffrn_reflns_number 15233
_diffrn_reflns_theta_full 27.5
_diffrn_reflns_theta_max 27.5
_diffrn_reflns_theta_min 2.2
_diffrn_standards_decay_% 0
_diffrn_standards_interval_count 0
_diffrn_standards_interval_time 0
_diffrn_standards_number 0
_exptl_absorpt_coefficient_mu 1.895
_exptl_absorpt_correction_T_max 0.746
_exptl_absorpt_correction_T_min 0.606
_exptl_absorpt_correction_type multi-scan
_exptl_absorpt_process_details '(SADABS; Sheldrick, 1996)'
_exptl_crystal_colour Colorless
_exptl_crystal_density_diffrn 1.251
_exptl_crystal_density_method 'not measured'
_exptl_crystal_description Plate
_exptl_crystal_F_000 880
_exptl_crystal_size_max 0.30
_exptl_crystal_size_mid 0.10
_exptl_crystal_size_min 0.03
_refine_diff_density_max 0.33
_refine_diff_density_min -0.28
_refine_ls_abs_structure_details 'Flack (1983), 2124 Friedel pairs'
_refine_ls_abs_structure_Flack 0.018(8)
_refine_ls_extinction_method none
_refine_ls_goodness_of_fit_ref 0.99
_refine_ls_hydrogen_treatment constr
_refine_ls_matrix_type full
_refine_ls_number_parameters 226
_refine_ls_number_reflns 4988
_refine_ls_number_restraints 0
_refine_ls_restrained_S_all 0.99
_refine_ls_R_factor_all 0.047
_refine_ls_R_factor_gt 0.035
_refine_ls_shift/su_max 0.001
_refine_ls_shift/su_mean 0.001
_refine_ls_structure_factor_coef Fsqd
_refine_ls_weighting_details 'calc w=1/[\s^2^(Fo^2^)+(0.0372P)^2^] where P=(Fo^2^+2Fc^2^)/3'
_refine_ls_weighting_scheme calc
_refine_ls_wR_factor_gt 0.071
_refine_ls_wR_factor_ref 0.075
_reflns_number_gt 4263
_reflns_number_total 4988
_reflns_threshold_expression I>2\s(I)
_cod_data_source_file tk2433.cif
_cod_data_source_block I
_cod_depositor_comments
;
The following automatic conversions were performed:
'_symmetry_cell_setting' value 'Orthorhombic' changed to 'orthorhombic'
according to '/home/saulius/struct/CIF-dictionaries/cif_core.dic'
dictionary named 'cif_core.dic' version 2.4.1 from
2010-06-29.

'_exptl_absorpt_correction_type' value 'Multi-scan' changed
to 'multi-scan' according to
'/home/saulius/struct/CIF-dictionaries/cif_core.dic' dictionary named
'cif_core.dic' version 2.4.1 from 2010-06-29.

Automatic conversion script
Id: cif_fix_enum 1527 2010-12-29 10:47:43Z saulius 

The following automatic conversions were performed:

'_symmetry_cell_setting' value 'Orthorhombic' changed to
'orthorhombic' according to
/home/saulius/struct/CIF-dictionaries/cif_core.dic dictionary named
'cif_core.dic' version 2.4.1 from
2010-06-29.

'_exptl_absorpt_correction_type' value 'Multi-scan'
changed to 'multi-scan' according to
/home/saulius/struct/CIF-dictionaries/cif_core.dic dictionary named
'cif_core.dic' version 2.4.1 from 2010-06-29.

Automatic conversion script
Id: cif_fix_values 1715 2011-07-08 13:25:40Z adriana 
;
_cod_original_cell_volume 2174.50(10)
_cod_database_code 2221847
_cod_database_fobs_code 2221847

loop_
_symmetry_equiv_pos_as_xyz
'x, y, z'
'-x+1/2, -y, z+1/2'
'-x, y+1/2, -z+1/2'
'x+1/2, -y+1/2, -z'

loop_
_atom_site_type_symbol
_atom_site_label
_atom_site_fract_x
_atom_site_fract_y
_atom_site_fract_z
_atom_site_U_iso_or_equiv
_atom_site_adp_type
_atom_site_calc_flag
_atom_site_refinement_flags
_atom_site_occupancy
_atom_site_disorder_assembly
_atom_site_disorder_group
Br Br1 0.12174(4) 0.77061(3) -0.054189(9) 0.02429(8) Uani d . 1 . .
C C1 0.0806(4) 0.6772(3) 0.00361(9) 0.0224(6) Uani d . 1 . .
H H1A 0.1165 0.7370 0.0290 0.027 Uiso calc R 1 . .
H H1B -0.0487 0.6581 0.0069 0.027 Uiso calc R 1 . .
C C2 0.1835(4) 0.5463(3) 0.00693(9) 0.0177(6) Uani d . 1 . .
H H2A 0.3133 0.5658 0.0079 0.021 Uiso calc R 1 . .
H H2B 0.1594 0.4906 -0.0204 0.021 Uiso calc R 1 . .
C C3 0.1301(4) 0.4678(2) 0.04965(8) 0.0193(5) Uani d . 1 . .
H H3A -0.0002 0.4505 0.0486 0.023 Uiso calc R 1 . .
H H3B 0.1543 0.5246 0.0767 0.023 Uiso calc R 1 . .
C C4 0.2281(3) 0.3324(2) 0.05535(10) 0.0173(5) Uani d . 1 . .
H H4 0.2221 0.2835 0.0256 0.021 Uiso calc R 1 . .
C C5 0.4269(3) 0.3583(3) 0.06637(9) 0.0240(7) Uani d . 1 . .
H H5A 0.4892 0.2718 0.0695 0.036 Uiso calc R 1 . .
H H5B 0.4362 0.4090 0.0950 0.036 Uiso calc R 1 . .
H H5C 0.4814 0.4104 0.0416 0.036 Uiso calc R 1 . .
C C6 0.1334(3) 0.2460(2) 0.09118(8) 0.0151(5) Uani d . 1 . .
H H6 0.1236 0.3020 0.1194 0.018 Uiso calc R 1 . .
C C7 0.2146(3) 0.1081(3) 0.10554(9) 0.0149(5) Uani d . 1 . .
C C8 0.2666(4) 0.0269(3) 0.06281(9) 0.0211(6) Uani d . 1 . .
H H8A 0.3166 -0.0603 0.0720 0.032 Uiso calc R 1 . .
H H8B 0.3559 0.0773 0.0453 0.032 Uiso calc R 1 . .
H H8C 0.1602 0.0121 0.0439 0.032 Uiso calc R 1 . .
C C9 0.3702(4) 0.1130(2) 0.13960(8) 0.0175(5) Uani d . 1 . .
H H9A 0.3418 0.1785 0.1640 0.021 Uiso calc R 1 . .
H H9B 0.4792 0.1449 0.1238 0.021 Uiso calc R 1 . .
C C10 0.4070(3) -0.0258(3) 0.16101(9) 0.0200(6) Uani d . 1 . .
H H10A 0.4509 -0.0878 0.1370 0.024 Uiso calc R 1 . .
H H10B 0.5029 -0.0163 0.1841 0.024 Uiso calc R 1 . .
C C11 0.2430(3) -0.0883(3) 0.18361(9) 0.0158(5) Uani d . 1 . .
H H11 0.2062 -0.0241 0.2082 0.019 Uiso calc R 1 . .
C C12 0.2789(3) -0.2260(3) 0.20769(9) 0.0210(6) Uani d . 1 . .
C C13 0.3411(4) -0.3321(3) 0.17341(10) 0.0308(7) Uani d . 1 . .
H H13A 0.2498 -0.3435 0.1498 0.046 Uiso calc R 1 . .
H H13B 0.3600 -0.4182 0.1891 0.046 Uiso calc R 1 . .
H H13C 0.4533 -0.3027 0.1593 0.046 Uiso calc R 1 . .
C C14 0.4248(3) -0.2139(3) 0.24460(9) 0.0228(6) Uani d . 1 . .
H H14A 0.4535 -0.3055 0.2560 0.027 Uiso calc R 1 . .
H H14B 0.5344 -0.1770 0.2304 0.027 Uiso calc R 1 . .
C C15 0.3754(4) -0.1259(3) 0.28485(9) 0.0246(6) Uani d . 1 . .
H H15A 0.4739 -0.1270 0.3074 0.030 Uiso calc R 1 . .
H H15B 0.3588 -0.0317 0.2744 0.030 Uiso calc R 1 . .
C C16 0.2049(4) -0.1755(3) 0.30718(10) 0.0300(7) Uani d . 1 . .
H H16A 0.1701 -0.1125 0.3318 0.036 Uiso calc R 1 . .
H H16B 0.2262 -0.2652 0.3210 0.036 Uiso calc R 1 . .
C C17 0.0533(4) -0.1856(3) 0.27254(10) 0.0284(7) Uani d . 1 . .
H H17A 0.0218 -0.0940 0.2618 0.034 Uiso calc R 1 . .
H H17B -0.0534 -0.2246 0.2876 0.034 Uiso calc R 1 . .
C C18 0.1038(3) -0.2733(3) 0.23142(9) 0.0248(6) Uani d . 1 . .
H H18 0.1264 -0.3664 0.2433 0.030 Uiso calc R 1 . .
C C19 -0.0515(4) -0.2839(3) 0.19738(11) 0.0302(7) Uani d . 1 . .
H H19A -0.0243 -0.3549 0.1747 0.036 Uiso calc R 1 . .
H H19B -0.1615 -0.3106 0.2138 0.036 Uiso calc R 1 . .
C C20 -0.0845(3) -0.1502(3) 0.17263(10) 0.0239(7) Uani d . 1 . .
H H20A -0.1298 -0.0829 0.1947 0.029 Uiso calc R 1 . .
H H20B -0.1777 -0.1637 0.1491 0.029 Uiso calc R 1 . .
C C21 0.0841(3) -0.0953(3) 0.15005(9) 0.0166(6) Uani d . 1 . .
H H21 0.1174 -0.1568 0.1244 0.020 Uiso calc R 1 . .
C C22 0.0536(3) 0.0461(3) 0.13073(9) 0.0156(5) Uani d . 1 . .
H H22 0.0308 0.1058 0.1576 0.019 Uiso calc R 1 . .
C C23 -0.1020(4) 0.0685(2) 0.09833(8) 0.0184(6) Uani d . 1 . .
H H23A -0.2170 0.0703 0.1150 0.022 Uiso calc R 1 . .
H H23B -0.1069 -0.0031 0.0748 0.022 Uiso calc R 1 . .
C C24 -0.0613(3) 0.2077(3) 0.07660(9) 0.0174(6) Uani d . 1 . .
H H24A -0.1472 0.2763 0.0877 0.021 Uiso calc R 1 . .
H H24B -0.0703 0.2023 0.0430 0.021 Uiso calc R 1 . .

loop_
_atom_site_aniso_label
_atom_site_aniso_U_11
_atom_site_aniso_U_22
_atom_site_aniso_U_33
_atom_site_aniso_U_12
_atom_site_aniso_U_13
_atom_site_aniso_U_23
Br1 0.02565(13) 0.02078(12) 0.02645(13) 0.00045(12) -0.00377(13) 0.00517(11)
C1 0.0273(18) 0.0216(13) 0.0184(14) 0.0042(12) 0.0029(11) 0.0008(11)
C2 0.0125(13) 0.0209(13) 0.0198(14) -0.0004(11) -0.0018(11) 0.0013(11)
C3 0.0215(13) 0.0207(12) 0.0156(12) 0.0007(12) 0.0015(14) -0.0002(10)
C4 0.0148(13) 0.0203(12) 0.0169(12) 0.0011(10) 0.0006(12) 0.0010(13)
C5 0.0177(15) 0.0284(15) 0.0258(16) -0.0027(11) 0.0000(11) 0.0082(12)
C6 0.0133(11) 0.0166(13) 0.0155(11) -0.0001(12) -0.0003(10) -0.0027(9)
C7 0.0125(13) 0.0173(13) 0.0150(13) 0.0006(11) -0.0004(11) -0.0007(10)
C8 0.0208(15) 0.0229(14) 0.0196(16) 0.0036(11) 0.0036(12) -0.0038(11)
C9 0.0101(12) 0.0223(13) 0.0201(13) -0.0011(13) -0.0003(13) 0.0032(10)
C10 0.0151(15) 0.0228(13) 0.0223(14) -0.0009(11) -0.0023(12) 0.0019(11)
C11 0.0144(13) 0.0151(13) 0.0180(13) 0.0021(10) -0.0041(11) -0.0013(11)
C12 0.0184(13) 0.0169(12) 0.0278(14) 0.0013(12) -0.0053(11) 0.0030(13)
C13 0.0326(19) 0.0209(14) 0.0389(18) 0.0089(13) -0.0092(15) 0.0002(13)
C14 0.0150(13) 0.0214(14) 0.0321(15) 0.0004(11) -0.0032(11) 0.0099(13)
C15 0.0285(15) 0.0217(13) 0.0236(14) -0.0023(15) -0.0098(15) 0.0064(11)
C16 0.0326(17) 0.0320(16) 0.0254(16) -0.0009(14) -0.0012(14) 0.0102(13)
C17 0.0218(15) 0.0290(16) 0.0343(17) -0.0024(12) 0.0024(13) 0.0150(13)
C18 0.0205(13) 0.0162(11) 0.0378(15) -0.0044(14) -0.0080(12) 0.0103(12)
C19 0.0254(15) 0.0214(14) 0.0439(18) -0.0079(14) -0.0070(14) 0.0090(15)
C20 0.0151(15) 0.0234(14) 0.0331(16) -0.0040(11) -0.0063(12) 0.0059(12)
C21 0.0129(14) 0.0166(12) 0.0203(13) 0.0005(10) -0.0044(11) -0.0001(10)
C22 0.0113(12) 0.0155(13) 0.0202(14) 0.0018(10) -0.0022(11) -0.0046(11)
C23 0.0147(14) 0.0220(13) 0.0184(13) -0.0029(12) -0.0040(12) 0.0009(10)
C24 0.0116(12) 0.0237(14) 0.0168(13) 0.0018(10) -0.0005(10) 0.0018(11)

loop_
_atom_type_symbol
_atom_type_description
_atom_type_scat_dispersion_real
_atom_type_scat_dispersion_imag
_atom_type_scat_source
C C 0.0033 0.0016 'International Tables Vol C Tables 4.2.6.8 and 6.1.1.4'
H H 0.0000 0.0000 'International Tables Vol C Tables 4.2.6.8 and 6.1.1.4'
Br Br -0.2901 2.4595 'International Tables Vol C Tables 4.2.6.8 and 6.1.1.4'

loop_
_geom_angle_atom_site_label_1
_geom_angle_atom_site_label_2
_geom_angle_atom_site_label_3
_geom_angle_site_symmetry_1
_geom_angle_site_symmetry_3
_geom_angle
_geom_angle_publ_flag
C2 C1 Br1 . . 112.46(18) ?
C2 C1 H1A . . 109.1 ?
Br1 C1 H1A . . 109.1 ?
C2 C1 H1B . . 109.1 ?
Br1 C1 H1B . . 109.1 ?
H1A C1 H1B . . 107.8 ?
C1 C2 C3 . . 110.9(2) ?
C1 C2 H2A . . 109.5 ?
C3 C2 H2A . . 109.5 ?
C1 C2 H2B . . 109.5 ?
C3 C2 H2B . . 109.5 ?
H2A C2 H2B . . 108.1 ?
C2 C3 C4 . . 114.1(2) ?
C2 C3 H3A . . 108.7 ?
C4 C3 H3A . . 108.7 ?
C2 C3 H3B . . 108.7 ?
C4 C3 H3B . . 108.7 ?
H3A C3 H3B . . 107.6 ?
C6 C4 C3 . . 110.0(2) ?
C6 C4 C5 . . 113.3(2) ?
C3 C4 C5 . . 109.7(2) ?
C6 C4 H4 . . 107.9 ?
C3 C4 H4 . . 107.9 ?
C5 C4 H4 . . 107.9 ?
C4 C5 H5A . . 109.5 ?
C4 C5 H5B . . 109.5 ?
H5A C5 H5B . . 109.5 ?
C4 C5 H5C . . 109.5 ?
H5A C5 H5C . . 109.5 ?
H5B C5 H5C . . 109.5 ?
C4 C6 C7 . . 119.9(2) ?
C4 C6 C24 . . 112.27(19) ?
C7 C6 C24 . . 103.01(19) ?
C4 C6 H6 . . 107.0 ?
C7 C6 H6 . . 107.0 ?
C24 C6 H6 . . 107.0 ?
C9 C7 C8 . . 110.8(2) ?
C9 C7 C22 . . 107.0(2) ?
C8 C7 C22 . . 112.3(2) ?
C9 C7 C6 . . 116.4(2) ?
C8 C7 C6 . . 109.7(2) ?
C22 C7 C6 . . 100.12(19) ?
C7 C8 H8A . . 109.5 ?
C7 C8 H8B . . 109.5 ?
H8A C8 H8B . . 109.5 ?
C7 C8 H8C . . 109.5 ?
H8A C8 H8C . . 109.5 ?
H8B C8 H8C . . 109.5 ?
C7 C9 C10 . . 111.9(2) ?
C7 C9 H9A . . 109.2 ?
C10 C9 H9A . . 109.2 ?
C7 C9 H9B . . 109.2 ?
C10 C9 H9B . . 109.2 ?
H9A C9 H9B . . 107.9 ?
C11 C10 C9 . . 113.4(2) ?
C11 C10 H10A . . 108.9 ?
C9 C10 H10A . . 108.9 ?
C11 C10 H10B . . 108.9 ?
C9 C10 H10B . . 108.9 ?
H10A C10 H10B . . 107.7 ?
C10 C11 C21 . . 111.1(2) ?
C10 C11 C12 . . 114.4(2) ?
C21 C11 C12 . . 112.4(2) ?
C10 C11 H11 . . 106.1 ?
C21 C11 H11 . . 106.1 ?
C12 C11 H11 . . 106.1 ?
C13 C12 C14 . . 107.5(2) ?
C13 C12 C18 . . 110.1(2) ?
C14 C12 C18 . . 107.8(2) ?
C13 C12 C11 . . 110.9(2) ?
C14 C12 C11 . . 111.8(2) ?
C18 C12 C11 . . 108.8(2) ?
C12 C13 H13A . . 109.5 ?
C12 C13 H13B . . 109.5 ?
H13A C13 H13B . . 109.5 ?
C12 C13 H13C . . 109.5 ?
H13A C13 H13C . . 109.5 ?
H13B C13 H13C . . 109.5 ?
C15 C14 C12 . . 114.8(2) ?
C15 C14 H14A . . 108.6 ?
C12 C14 H14A . . 108.6 ?
C15 C14 H14B . . 108.6 ?
C12 C14 H14B . . 108.6 ?
H14A C14 H14B . . 107.5 ?
C16 C15 C14 . . 110.8(2) ?
C16 C15 H15A . . 109.5 ?
C14 C15 H15A . . 109.5 ?
C16 C15 H15B . . 109.5 ?
C14 C15 H15B . . 109.5 ?
H15A C15 H15B . . 108.1 ?
C15 C16 C17 . . 111.0(2) ?
C15 C16 H16A . . 109.4 ?
C17 C16 H16A . . 109.4 ?
C15 C16 H16B . . 109.4 ?
C17 C16 H16B . . 109.4 ?
H16A C16 H16B . . 108.0 ?
C16 C17 C18 . . 112.2(2) ?
C16 C17 H17A . . 109.2 ?
C18 C17 H17A . . 109.2 ?
C16 C17 H17B . . 109.2 ?
C18 C17 H17B . . 109.2 ?
H17A C17 H17B . . 107.9 ?
C19 C18 C17 . . 111.3(2) ?
C19 C18 C12 . . 111.5(2) ?
C17 C18 C12 . . 112.9(2) ?
C19 C18 H18 . . 106.9 ?
C17 C18 H18 . . 106.9 ?
C12 C18 H18 . . 106.9 ?
C20 C19 C18 . . 111.8(2) ?
C20 C19 H19A . . 109.3 ?
C18 C19 H19A . . 109.3 ?
C20 C19 H19B . . 109.3 ?
C18 C19 H19B . . 109.3 ?
H19A C19 H19B . . 107.9 ?
C19 C20 C21 . . 112.4(2) ?
C19 C20 H20A . . 109.1 ?
C21 C20 H20A . . 109.1 ?
C19 C20 H20B . . 109.1 ?
C21 C20 H20B . . 109.1 ?
H20A C20 H20B . . 107.8 ?
C22 C21 C20 . . 111.4(2) ?
C22 C21 C11 . . 108.0(2) ?
C20 C21 C11 . . 112.1(2) ?
C22 C21 H21 . . 108.4 ?
C20 C21 H21 . . 108.4 ?
C11 C21 H21 . . 108.4 ?
C23 C22 C21 . . 118.7(2) ?
C23 C22 C7 . . 103.9(2) ?
C21 C22 C7 . . 115.3(2) ?
C23 C22 H22 . . 106.0 ?
C21 C22 H22 . . 106.0 ?
C7 C22 H22 . . 106.0 ?
C22 C23 C24 . . 103.7(2) ?
C22 C23 H23A . . 111.0 ?
C24 C23 H23A . . 111.0 ?
C22 C23 H23B . . 111.0 ?
C24 C23 H23B . . 111.0 ?
H23A C23 H23B . . 109.0 ?
C23 C24 C6 . . 106.6(2) ?
C23 C24 H24A . . 110.4 ?
C6 C24 H24A . . 110.4 ?
C23 C24 H24B . . 110.4 ?
C6 C24 H24B . . 110.4 ?
H24A C24 H24B . . 108.6 ?

loop_
_geom_bond_atom_site_label_1
_geom_bond_atom_site_label_2
_geom_bond_site_symmetry_2
_geom_bond_distance
_geom_bond_publ_flag
Br1 C1 . 1.956(3) ?
C1 C2 . 1.511(4) ?
C1 H1A . 0.9900 ?
C1 H1B . 0.9900 ?
C2 C3 . 1.528(3) ?
C2 H2A . 0.9900 ?
C2 H2B . 0.9900 ?
C3 C4 . 1.538(3) ?
C3 H3A . 0.9900 ?
C3 H3B . 0.9900 ?
C4 C6 . 1.530(3) ?
C4 C5 . 1.542(3) ?
C4 H4 . 1.0000 ?
C5 H5A . 0.9800 ?
C5 H5B . 0.9800 ?
C5 H5C . 0.9800 ?
C6 C7 . 1.553(3) ?
C6 C24 . 1.565(3) ?
C6 H6 . 1.0000 ?
C7 C9 . 1.535(4) ?
C7 C8 . 1.539(3) ?
C7 C22 . 1.541(4) ?
C8 H8A . 0.9800 ?
C8 H8B . 0.9800 ?
C8 H8C . 0.9800 ?
C9 C10 . 1.537(3) ?
C9 H9A . 0.9900 ?
C9 H9B . 0.9900 ?
C10 C11 . 1.526(4) ?
C10 H10A . 0.9900 ?
C10 H10B . 0.9900 ?
C11 C21 . 1.545(3) ?
C11 C12 . 1.560(4) ?
C11 H11 . 1.0000 ?
C12 C13 . 1.527(4) ?
C12 C14 . 1.542(3) ?
C12 C18 . 1.555(4) ?
C13 H13A . 0.9800 ?
C13 H13B . 0.9800 ?
C13 H13C . 0.9800 ?
C14 C15 . 1.514(4) ?
C14 H14A . 0.9900 ?
C14 H14B . 0.9900 ?
C15 C16 . 1.515(4) ?
C15 H15A . 0.9900 ?
C15 H15B . 0.9900 ?
C16 C17 . 1.526(4) ?
C16 H16A . 0.9900 ?
C16 H16B . 0.9900 ?
C17 C18 . 1.534(4) ?
C17 H17A . 0.9900 ?
C17 H17B . 0.9900 ?
C18 C19 . 1.536(4) ?
C18 H18 . 1.0000 ?
C19 C20 . 1.530(4) ?
C19 H19A . 0.9900 ?
C19 H19B . 0.9900 ?
C20 C21 . 1.525(3) ?
C20 H20A . 0.9900 ?
C20 H20B . 0.9900 ?
C21 C22 . 1.529(4) ?
C21 H21 . 1.0000 ?
C22 C23 . 1.519(4) ?
C22 H22 . 1.0000 ?
C23 C24 . 1.550(3) ?
C23 H23A . 0.9900 ?
C23 H23B . 0.9900 ?
C24 H24A . 0.9900 ?
C24 H24B . 0.9900 ?

loop_
_geom_torsion_atom_site_label_1
_geom_torsion_atom_site_label_2
_geom_torsion_atom_site_label_3
_geom_torsion_atom_site_label_4
_geom_torsion_site_symmetry_1
_geom_torsion_site_symmetry_2
_geom_torsion_site_symmetry_3
_geom_torsion_site_symmetry_4
_geom_torsion
_geom_torsion_publ_flag
Br1 C1 C2 C3 . . . . -172.81(18) ?
C1 C2 C3 C4 . . . . 179.6(2) ?
C2 C3 C4 C6 . . . . -165.3(2) ?
C2 C3 C4 C5 . . . . 69.4(3) ?
C3 C4 C6 C7 . . . . -175.8(2) ?
C5 C4 C6 C7 . . . . -52.6(3) ?
C3 C4 C6 C24 . . . . 63.2(3) ?
C5 C4 C6 C24 . . . . -173.6(2) ?
C4 C6 C7 C9 . . . . 79.4(3) ?
C24 C6 C7 C9 . . . . -155.1(2) ?
C4 C6 C7 C8 . . . . -47.5(3) ?
C24 C6 C7 C8 . . . . 78.0(2) ?
C4 C6 C7 C22 . . . . -165.7(2) ?
C24 C6 C7 C22 . . . . -40.2(2) ?
C8 C7 C9 C10 . . . . -68.8(3) ?
C22 C7 C9 C10 . . . . 53.9(3) ?
C6 C7 C9 C10 . . . . 164.8(2) ?
C7 C9 C10 C11 . . . . -55.0(3) ?
C9 C10 C11 C21 . . . . 54.2(3) ?
C9 C10 C11 C12 . . . . -177.2(2) ?
C10 C11 C12 C13 . . . . -62.0(3) ?
C21 C11 C12 C13 . . . . 65.9(3) ?
C10 C11 C12 C14 . . . . 57.9(3) ?
C21 C11 C12 C14 . . . . -174.1(2) ?
C10 C11 C12 C18 . . . . 176.8(2) ?
C21 C11 C12 C18 . . . . -55.3(3) ?
C13 C12 C14 C15 . . . . -172.6(2) ?
C18 C12 C14 C15 . . . . -53.9(3) ?
C11 C12 C14 C15 . . . . 65.5(3) ?
C12 C14 C15 C16 . . . . 56.6(3) ?
C14 C15 C16 C17 . . . . -54.7(3) ?
C15 C16 C17 C18 . . . . 54.7(3) ?
C16 C17 C18 C19 . . . . 179.2(2) ?
C16 C17 C18 C12 . . . . -54.6(3) ?
C13 C12 C18 C19 . . . . -64.9(3) ?
C14 C12 C18 C19 . . . . 178.1(2) ?
C11 C12 C18 C19 . . . . 56.8(3) ?
C13 C12 C18 C17 . . . . 168.9(2) ?
C14 C12 C18 C17 . . . . 52.0(3) ?
C11 C12 C18 C17 . . . . -69.4(3) ?
C17 C18 C19 C20 . . . . 70.3(3) ?
C12 C18 C19 C20 . . . . -56.7(3) ?
C18 C19 C20 C21 . . . . 53.6(3) ?
C19 C20 C21 C22 . . . . -172.9(2) ?
C19 C20 C21 C11 . . . . -51.7(3) ?
C10 C11 C21 C22 . . . . -53.7(3) ?
C12 C11 C21 C22 . . . . 176.6(2) ?
C10 C11 C21 C20 . . . . -176.8(2) ?
C12 C11 C21 C20 . . . . 53.5(3) ?
C20 C21 C22 C23 . . . . -53.6(3) ?
C11 C21 C22 C23 . . . . -177.1(2) ?
C20 C21 C22 C7 . . . . -177.7(2) ?
C11 C21 C22 C7 . . . . 58.8(3) ?
C9 C7 C22 C23 . . . . 169.8(2) ?
C8 C7 C22 C23 . . . . -68.4(3) ?
C6 C7 C22 C23 . . . . 47.9(2) ?
C9 C7 C22 C21 . . . . -58.6(3) ?
C8 C7 C22 C21 . . . . 63.2(3) ?
C6 C7 C22 C21 . . . . 179.6(2) ?
C21 C22 C23 C24 . . . . -165.6(2) ?
C7 C22 C23 C24 . . . . -36.0(2) ?
C22 C23 C24 C6 . . . . 10.0(3) ?
C4 C6 C24 C23 . . . . 149.5(2) ?
C7 C6 C24 C23 . . . . 19.2(2) ?

loop_
_cod_related_entry_id
_cod_related_entry_database
_cod_related_entry_code
1 ChemSpider 8584683
